data_4331717
loop_
_publ_author_name
'Wei-Hui Fang'
'Lin Cheng'
'Ling Huang'
'Guo-Yu Yang'

_publ_contact_author_address
; State Key Laboratory of Structural Chemistry
Fujian Institute of Research on the structure of matter
Chinese Academy of Sciences
Fuzhou, Fujian 350002
P. R. China
;
_publ_contact_author_email ygy@fjirsm.ac.cn
_publ_contact_author_fax '86 591 83710051'
_publ_contact_author_name 'Professor Guo-Yu Yang'
_publ_contact_author_phone '86 591 83710051'
_publ_section_title
;
 A Series of Lanthanide-Based Cluster Organic Frameworks Made of
 Heptanuclear Trigonal-Prismatic Cluster Units
;
_journal_name_full 'Inorganic Chemistry'
_journal_page_first 6
_journal_page_last 8
_journal_paper_doi 10.1021/ic301963v
_journal_volume 52
_journal_year 2013
_chemical_formula_sum 'C144 H127 Cl4 Er7 N12 O58'
_chemical_formula_weight 4266.20
_chemical_name_systematic
; 
 ? 
;
_space_group_IT_number 150
_symmetry_cell_setting trigonal
_symmetry_space_group_name_Hall 'P 3 2"'
_symmetry_space_group_name_H-M 'P 3 2 1'
_atom_sites_solution_hydrogens geom
_atom_sites_solution_primary direct
_atom_sites_solution_secondary difmap
_audit_creation_method SHELXL-97
_cell_angle_alpha 90.00
_cell_angle_beta 90.00
_cell_angle_gamma 120.00
_cell_formula_units_Z 1
_cell_length_a 16.9317(5)
_cell_length_b 16.9317(5)
_cell_length_c 14.6966(8)
_cell_measurement_reflns_used 9493
_cell_measurement_temperature 293(2)
_cell_measurement_theta_max 27.4719
_cell_measurement_theta_min 3.1049
_cell_volume 3648.8(3)
_computing_structure_refinement 'SHELXL-97 (Sheldrick, 1997)'
_computing_structure_solution 'SHELXS-97 (Sheldrick, 1990)'
_diffrn_ambient_temperature 293(2)
_diffrn_measured_fraction_theta_full 0.980
_diffrn_measured_fraction_theta_max 0.980
_diffrn_measurement_device_type SATURN70
_diffrn_measurement_method CCD_Profile_fitting
_diffrn_radiation_monochromator graphite
_diffrn_radiation_source 'fine-focus sealed tube'
_diffrn_radiation_type MoK\a
_diffrn_radiation_wavelength 0.71073
_diffrn_reflns_av_R_equivalents 0.0710
_diffrn_reflns_av_sigmaI/netI 0.0606
_diffrn_reflns_limit_h_max 21
_diffrn_reflns_limit_h_min -19
_diffrn_reflns_limit_k_max 21
_diffrn_reflns_limit_k_min -20
_diffrn_reflns_limit_l_max 19
_diffrn_reflns_limit_l_min -19
_diffrn_reflns_number 27275
_diffrn_reflns_theta_full 27.47
_diffrn_reflns_theta_max 27.47
_diffrn_reflns_theta_min 2.78
_diffrn_standards_decay_% none
_diffrn_standards_interval_count none
_diffrn_standards_interval_time none
_diffrn_standards_number none
_exptl_absorpt_coefficient_mu 4.151
_exptl_absorpt_correction_T_max 1.0000
_exptl_absorpt_correction_T_min 0.5265
_exptl_absorpt_correction_type multi-scan
_exptl_absorpt_process_details 'SADABS (Sheldrick, 1996)'
_exptl_crystal_colour Yellow
_exptl_crystal_density_diffrn 1.942
_exptl_crystal_description Prism
_exptl_crystal_F_000 2083
_exptl_crystal_size_max 0.421
_exptl_crystal_size_mid 0.234
_exptl_crystal_size_min 0.203
_refine_diff_density_max 2.461
_refine_diff_density_min -1.883
_refine_diff_density_rms 0.180
_refine_ls_abs_structure_details 'Flack H D (1983), Acta Cryst. A39, 876-881'
_refine_ls_abs_structure_Flack 0.028(19)
_refine_ls_extinction_method none
_refine_ls_goodness_of_fit_ref 1.061
_refine_ls_hydrogen_treatment constr
_refine_ls_matrix_type full
_refine_ls_number_parameters 313
_refine_ls_number_reflns 5482
_refine_ls_number_restraints 11
_refine_ls_restrained_S_all 1.063
_refine_ls_R_factor_all 0.0474
_refine_ls_R_factor_gt 0.0439
_refine_ls_shift/su_max 0.003
_refine_ls_shift/su_mean 0.000
_refine_ls_structure_factor_coef Fsqd
_refine_ls_weighting_details 'calc w=1/[\s^2^(Fo^2^)+(0.0584P)^2^+0.0000P] where P=(Fo^2^+2Fc^2^)/3'
_refine_ls_weighting_scheme calc
_refine_ls_wR_factor_gt 0.1049
_refine_ls_wR_factor_ref 0.1076
_reflns_number_gt 4971
_reflns_number_total 5482
_reflns_threshold_expression >2sigma(I)
_cod_data_source_file ic301963v_si_002_5.cif
_cod_data_source_block 5
_cod_database_code 4331717

loop_
_symmetry_equiv_pos_as_xyz
'x, y, z'
'-y, x-y, z'
'-x+y, -x, z'
'y, x, -z'
'x-y, -y, -z'
'-x, -x+y, -z'

loop_
_atom_site_label
_atom_site_type_symbol
_atom_site_fract_x
_atom_site_fract_y
_atom_site_fract_z
_atom_site_U_iso_or_equiv
_atom_site_adp_type
_atom_site_occupancy
_atom_site_symmetry_multiplicity
_atom_site_calc_flag
_atom_site_refinement_flags
Er1 Er 1.001278(19) 0.129127(19) 0.703748(19) 0.01851(10) Uani 1 1 d .
Er2 Er 1.0000 0.0000 0.5000 0.02118(17) Uani 1 6 d S
C1 C 1.0667(6) 0.3469(6) 0.7752(6) 0.0361(19) Uani 1 1 d .
H1A H 1.1171 0.3437 0.7953 0.043 Uiso 1 1 calc R
C2 C 0.9226(6) 0.2791(6) 0.7166(6) 0.0341(18) Uani 1 1 d .
H2A H 0.8712 0.2271 0.6952 0.041 Uiso 1 1 calc R
C3 C 1.0691(6) 0.4298(6) 0.7796(6) 0.0350(19) Uani 1 1 d .
H3A H 1.1209 0.4809 0.8017 0.042 Uiso 1 1 calc R
C4 C 0.9203(6) 0.3591(6) 0.7191(6) 0.0336(18) Uani 1 1 d .
H4A H 0.8690 0.3609 0.6994 0.040 Uiso 1 1 calc R
C5 C 0.9959(6) 0.4369(5) 0.7515(6) 0.0323(17) Uani 1 1 d .
C6 C 0.9958(6) 0.5253(5) 0.7518(6) 0.0327(17) Uani 1 1 d .
C7 C 1.0760(5) 0.6056(6) 0.7307(6) 0.0343(18) Uani 1 1 d .
H7A H 1.1289 0.6039 0.7178 0.041 Uiso 1 1 calc R
C8 C 0.9199(5) 0.5290(6) 0.7736(6) 0.0329(18) Uani 1 1 d .
H8A H 0.8665 0.4752 0.7875 0.039 Uiso 1 1 calc R
C9 C 1.0771(6) 0.6880(5) 0.7289(6) 0.0321(18) Uani 1 1 d .
H9A H 1.1301 0.7412 0.7125 0.038 Uiso 1 1 calc R
C10 C 0.9199(5) 0.6118(5) 0.7755(6) 0.0284(17) Uani 1 1 d .
H10A H 0.8677 0.6134 0.7925 0.034 Uiso 1 1 calc R
C11 C 0.9987(5) 0.6912(5) 0.7517(5) 0.0233(15) Uani 1 1 d .
C12 C 0.9990(5) 0.7786(5) 0.7512(5) 0.0217(15) Uani 1 1 d .
C13 C 1.0000 0.2368(7) 0.5000 0.026(2) Uani 1 2 d S
C14 C 1.0000 0.3216(6) 0.5000 0.031(3) Uani 1 2 d S
C15 C 1.0738(6) 0.4003(5) 0.5329(6) 0.0316(18) Uani 1 1 d .
H15A H 1.1241 0.3986 0.5562 0.038 Uiso 1 1 calc R
C16 C 1.0731(5) 0.4818(5) 0.5313(6) 0.0314(18) Uani 1 1 d .
H16A H 1.1242 0.5344 0.5522 0.038 Uiso 1 1 calc R
C17 C 1.0000 0.4876(6) 0.5000 0.025(2) Uani 1 2 d S
C18 C 1.0000 0.5766(6) 0.5000 0.031(2) Uani 1 2 d S
C19 C 1.0788(7) 0.6602(8) 0.4818(8) 0.060(2) Uani 1 1 d .
H19A H 1.1335 0.6619 0.4694 0.072 Uiso 1 1 calc R
C20 C 1.0753(8) 0.7404(9) 0.4822(10) 0.075(3) Uani 1 1 d .
H20A H 1.1285 0.7948 0.4693 0.090 Uiso 1 1 calc R
C21 C 1.2110(8) 0.2110(8) 1.0000 0.052(4) Uani 1 2 d S
C22 C 1.2936(9) 0.2936(9) 1.0000 0.050(4) Uani 1 2 d S
C23 C 1.3003(7) 0.3759(7) 0.9689(7) 0.049(2) Uani 1 1 d .
H23A H 1.2487 0.3748 0.9456 0.059 Uiso 1 1 calc R
C24 C 1.3815(7) 0.4577(7) 0.9721(8) 0.057(3) Uani 1 1 d .
H24A H 1.3826 0.5112 0.9554 0.068 Uiso 1 1 calc R
C25 C 1.4609(9) 0.4609(9) 1.0000 0.059(4) Uani 1 2 d S
C26 C 1.5488(11) 0.5488(11) 1.0000 0.084(6) Uani 1 2 d S
C27 C 1.6256(7) 0.5477(7) 0.9713(9) 0.060(2) Uani 1 1 d D
H27A H 1.6229 0.4943 0.9514 0.072 Uiso 1 1 calc R
C28 C 1.7103(8) 0.6331(8) 0.9736(10) 0.075(3) Uani 1 1 d D
H28A H 1.7657 0.6380 0.9577 0.090 Uiso 1 1 calc R
O1W O 1.0013(4) 0.1324(4) 0.8710(4) 0.0329(12) Uani 1 1 d D
H11 H 1.0412 0.1302 0.9040 0.039 Uiso 1 1 d RD
H12 H 0.9575 0.1188 0.9077 0.039 Uiso 1 1 d RD
O1 O 1.0754(4) 0.8515(3) 0.7473(4) 0.0306(13) Uani 1 1 d .
O2 O 0.9232(4) 0.7770(4) 0.7512(4) 0.0306(13) Uani 1 1 d .
O3 O 1.0204(4) 0.2095(4) 0.5720(4) 0.0416(15) Uani 1 1 d .
O4 O 1.1331(4) 0.2101(6) 0.9987(5) 0.059(2) Uani 1 1 d .
O5 O 1.0978(3) 0.0929(3) 0.6076(3) 0.0230(11) Uani 1 1 d .
O6 O 1.0000 0.0000 0.7568(7) 0.0246(19) Uani 1 3 d S
N1 N 0.9945(5) 0.2714(4) 0.7432(5) 0.0290(15) Uani 1 1 d .
N2 N 1.0000 0.7438(9) 0.5000 0.078(3) Uani 1 2 d S
N3 N 1.7033(8) 0.7033(8) 1.0000 0.078(3) Uani 1 2 d SD
Cl1 Cl 0.6667 0.3333 0.3636(7) 0.120(3) Uani 1 3 d SD
Cl2 Cl 0.6667 0.3333 0.8787(11) 0.167(4) Uani 1 3 d SD
O3W O 0.6667 0.3333 0.623(3) 0.215(10) Uiso 1 3 d S
O2W O 1.0000 0.0000 0.872(3) 0.215(10) Uiso 1 3 d S
O7 O 0.5709(8) 0.2797(18) 0.3870(15) 0.270(11) Uiso 1 1 d D
O8 O 0.6667 0.3333 0.2647(10) 0.27(2) Uiso 1 3 d SD
O9 O 0.728(3) 0.303(4) 0.909(2) 0.49(3) Uiso 1 1 d D
O10 O 0.6667 0.3333 0.7807(12) 0.200 Uiso 1 3 d SD

loop_
_atom_site_aniso_label
_atom_site_aniso_U_11
_atom_site_aniso_U_22
_atom_site_aniso_U_33
_atom_site_aniso_U_23
_atom_site_aniso_U_13
_atom_site_aniso_U_12
Er1 0.01769(17) 0.01602(15) 0.02245(16) -0.00106(11) -0.00045(12) 0.00890(12)
Er2 0.0223(2) 0.0223(2) 0.0190(4) 0.000 0.000 0.01113(12)
C1 0.044(5) 0.028(4) 0.043(5) -0.006(4) -0.004(4) 0.023(4)
C2 0.039(5) 0.025(4) 0.043(5) 0.006(4) 0.002(4) 0.019(4)
C3 0.041(5) 0.035(5) 0.033(5) -0.004(4) -0.001(4) 0.022(4)
C4 0.039(5) 0.037(4) 0.032(5) 0.000(3) 0.002(4) 0.025(4)
C5 0.051(5) 0.021(4) 0.033(4) -0.002(3) 0.005(3) 0.024(4)
C6 0.044(5) 0.029(4) 0.029(4) -0.002(3) 0.003(4) 0.021(4)
C7 0.030(4) 0.028(4) 0.049(5) -0.007(4) 0.001(4) 0.017(3)
C8 0.031(4) 0.022(4) 0.043(5) 0.006(4) 0.004(3) 0.011(3)
C9 0.035(4) 0.025(4) 0.038(5) -0.001(3) 0.002(4) 0.017(3)
C10 0.025(4) 0.023(4) 0.039(5) 0.005(3) 0.009(3) 0.014(3)
C11 0.030(4) 0.020(3) 0.019(4) 0.003(3) 0.001(3) 0.012(3)
C12 0.030(4) 0.023(4) 0.018(4) -0.002(3) -0.001(3) 0.018(3)
C13 0.020(5) 0.036(4) 0.016(5) 0.0009(19) 0.002(4) 0.010(2)
C14 0.049(7) 0.024(4) 0.029(6) 0.003(2) 0.006(5) 0.024(4)
C15 0.038(5) 0.030(4) 0.035(5) -0.003(3) -0.002(3) 0.023(4)
C16 0.034(4) 0.019(4) 0.038(5) -0.004(3) 0.000(3) 0.010(3)
C17 0.034(6) 0.021(4) 0.024(5) -0.003(2) -0.006(4) 0.017(3)
C18 0.045(6) 0.019(4) 0.036(6) 0.000(2) 0.001(5) 0.022(3)
C19 0.046(4) 0.061(5) 0.063(5) 0.010(4) 0.000(4) 0.020(4)
C20 0.047(5) 0.077(6) 0.088(7) 0.021(5) 0.001(5) 0.021(5)
C21 0.055(6) 0.055(6) 0.019(6) 0.004(3) -0.004(3) 0.005(7)
C22 0.060(7) 0.060(7) 0.033(8) -0.001(3) 0.001(3) 0.032(7)
C23 0.045(5) 0.048(6) 0.050(6) 0.012(5) 0.006(4) 0.020(5)
C24 0.057(7) 0.048(6) 0.052(7) 0.002(5) -0.004(5) 0.017(5)
C25 0.062(7) 0.062(7) 0.031(8) -0.004(4) 0.004(4) 0.016(8)
C26 0.085(10) 0.085(10) 0.044(10) 0.004(5) -0.004(5) 0.015(11)
C27 0.046(4) 0.061(5) 0.063(5) 0.010(4) 0.000(4) 0.020(4)
C28 0.047(5) 0.077(6) 0.088(7) 0.021(5) 0.001(5) 0.021(5)
O1W 0.031(3) 0.044(3) 0.027(3) -0.009(2) -0.001(2) 0.021(2)
O1 0.028(3) 0.021(3) 0.042(3) 0.002(2) -0.006(2) 0.012(2)
O2 0.031(3) 0.026(3) 0.043(4) 0.006(2) 0.004(2) 0.020(2)
O3 0.060(4) 0.038(3) 0.032(3) 0.004(3) 0.001(3) 0.028(3)
O4 0.038(4) 0.067(5) 0.053(5) -0.004(4) -0.007(3) 0.011(4)
O5 0.027(2) 0.026(2) 0.021(3) -0.004(2) -0.004(2) 0.016(2)
O6 0.017(3) 0.017(3) 0.039(6) 0.000 0.000 0.0087(13)
N1 0.036(4) 0.022(3) 0.034(4) -0.008(3) 0.000(3) 0.018(3)
N2 0.082(9) 0.072(5) 0.083(8) -0.008(4) -0.016(8) 0.041(5)
N3 0.082(9) 0.072(5) 0.083(8) -0.008(4) -0.016(8) 0.041(5)
Cl1 0.082(3) 0.082(3) 0.196(10) 0.000 0.000 0.0409(14)
Cl2 0.149(6) 0.149(6) 0.202(13) 0.000 0.000 0.075(3)

loop_
_atom_type_symbol
_atom_type_description
_atom_type_scat_dispersion_real
_atom_type_scat_dispersion_imag
_atom_type_scat_source
C C 0.0033 0.0016 'International Tables Vol C Tables 4.2.6.8 and 6.1.1.4'
H H 0.0000 0.0000 'International Tables Vol C Tables 4.2.6.8 and 6.1.1.4'
N N 0.0061 0.0033 'International Tables Vol C Tables 4.2.6.8 and 6.1.1.4'
O O 0.0106 0.0060 'International Tables Vol C Tables 4.2.6.8 and 6.1.1.4'
Er Er -0.2586 4.9576 'International Tables Vol C Tables 4.2.6.8 and 6.1.1.4'
Cl Cl 0.1484 0.1585 'International Tables Vol C Tables 4.2.6.8 and 6.1.1.4'

loop_
_geom_angle_atom_site_label_1
_geom_angle_atom_site_label_2
_geom_angle_atom_site_label_3
_geom_angle
_geom_angle_site_symmetry_1
_geom_angle_site_symmetry_3
O1 Er1 O3 92.3(2) 2_755 .
O1 Er1 O2 141.3(2) 2_755 3_665
O3 Er1 O2 106.7(2) . 3_665
O1 Er1 O6 93.50(16) 2_755 .
O3 Er1 O6 141.0(3) . .
O2 Er1 O6 92.22(16) 3_665 .
O1 Er1 O5 143.73(17) 2_755 2_645
O3 Er1 O5 81.7(2) . 2_645
O2 Er1 O5 73.72(18) 3_665 2_645
O6 Er1 O5 71.2(2) . 2_645
O1 Er1 O5 73.01(18) 2_755 .
O3 Er1 O5 75.5(2) . .
O2 Er1 O5 143.79(17) 3_665 .
O6 Er1 O5 69.6(2) . .
O5 Er1 O5 70.8(2) 2_645 .
O1 Er1 O1W 73.50(19) 2_755 .
O3 Er1 O1W 146.30(19) . .
O2 Er1 O1W 72.15(19) 3_665 .
O6 Er1 O1W 71.6(3) . .
O5 Er1 O1W 127.48(17) 2_645 .
O5 Er1 O1W 125.98(17) . .
O1 Er1 N1 79.6(2) 2_755 .
O3 Er1 N1 71.9(2) . .
O2 Er1 N1 75.0(2) 3_665 .
O6 Er1 N1 146.9(3) . .
O5 Er1 N1 130.6(2) 2_645 .
O5 Er1 N1 136.05(19) . .
O1W Er1 N1 75.5(2) . .
O1 Er1 Er2 108.93(14) 2_755 .
O3 Er1 Er2 67.99(15) . .
O2 Er1 Er2 109.45(14) 3_665 .
O6 Er1 Er2 73.7(2) . .
O5 Er1 Er2 35.93(12) 2_645 .
O5 Er1 Er2 36.49(11) . .
O1W Er1 Er2 145.28(12) . .
N1 Er1 Er2 139.18(17) . .
O1 Er1 Er1 128.02(14) 2_755 2_645
O3 Er1 Er1 120.81(15) . 2_645
O2 Er1 Er1 70.07(13) 3_665 2_645
O6 Er1 Er1 35.39(11) . 2_645
O5 Er1 Er1 39.54(12) 2_645 2_645
O5 Er1 Er1 77.92(11) . 2_645
O1W Er1 Er1 91.10(13) . 2_645
N1 Er1 Er1 144.92(16) . 2_645
Er2 Er1 Er1 59.400(4) . 2_645
O1 Er1 Er1 70.76(13) 2_755 3_765
O3 Er1 Er1 113.25(15) . 3_765
O2 Er1 Er1 126.89(14) 3_665 3_765
O6 Er1 Er1 35.39(11) . 3_765
O5 Er1 Er1 78.88(12) 2_645 3_765
O5 Er1 Er1 37.83(11) . 3_765
O1W Er1 Er1 91.12(12) . 3_765
N1 Er1 Er1 149.96(15) . 3_765
Er2 Er1 Er1 59.400(4) . 3_765
Er1 Er1 Er1 60.0 2_645 3_765
O5 Er2 O5 76.46(19) . 2_645
O5 Er2 O5 76.46(19) . 3_765
O5 Er2 O5 76.46(19) 2_645 3_765
O5 Er2 O5 141.5(2) . 6_766
O5 Er2 O5 88.9(2) 2_645 6_766
O5 Er2 O5 134.8(2) 3_765 6_766
O5 Er2 O5 134.8(2) . 5_556
O5 Er2 O5 141.5(2) 2_645 5_556
O5 Er2 O5 88.9(2) 3_765 5_556
O5 Er2 O5 76.46(19) 6_766 5_556
O5 Er2 O5 88.9(2) . 4_646
O5 Er2 O5 134.8(2) 2_645 4_646
O5 Er2 O5 141.5(2) 3_765 4_646
O5 Er2 O5 76.46(19) 6_766 4_646
O5 Er2 O5 76.46(19) 5_556 4_646
O5 Er2 Er1 37.93(12) . 3_765
O5 Er2 Er1 81.59(12) 2_645 3_765
O5 Er2 Er1 40.28(12) 3_765 3_765
O5 Er2 Er1 170.19(12) 6_766 3_765
O5 Er2 Er1 109.69(12) 5_556 3_765
O5 Er2 Er1 112.05(12) 4_646 3_765
O5 Er2 Er1 170.19(13) . 5_556
O5 Er2 Er1 112.05(12) 2_645 5_556
O5 Er2 Er1 109.69(12) 3_765 5_556
O5 Er2 Er1 37.93(12) 6_766 5_556
O5 Er2 Er1 40.28(12) 5_556 5_556
O5 Er2 Er1 81.59(12) 4_646 5_556
Er1 Er2 Er1 145.292(9) 3_765 5_556
O5 Er2 Er1 40.28(12) . .
O5 Er2 Er1 37.93(12) 2_645 .
O5 Er2 Er1 81.59(12) 3_765 .
O5 Er2 Er1 112.05(12) 6_766 .
O5 Er2 Er1 170.19(12) 5_556 .
O5 Er2 Er1 109.69(12) 4_646 .
Er1 Er2 Er1 61.200(8) 3_765 .
Er1 Er2 Er1 146.344(9) 5_556 .
O5 Er2 Er1 81.59(12) . 2_645
O5 Er2 Er1 40.28(12) 2_645 2_645
O5 Er2 Er1 37.93(12) 3_765 2_645
O5 Er2 Er1 109.69(12) 6_766 2_645
O5 Er2 Er1 112.05(12) 5_556 2_645
O5 Er2 Er1 170.19(13) 4_646 2_645
Er1 Er2 Er1 61.200(8) 3_765 2_645
Er1 Er2 Er1 108.002(9) 5_556 2_645
Er1 Er2 Er1 61.200(8) . 2_645
O5 Er2 Er1 112.05(12) . 6_766
O5 Er2 Er1 109.69(12) 2_645 6_766
O5 Er2 Er1 170.19(12) 3_765 6_766
O5 Er2 Er1 40.28(12) 6_766 6_766
O5 Er2 Er1 81.59(12) 5_556 6_766
O5 Er2 Er1 37.93(12) 4_646 6_766
Er1 Er2 Er1 146.344(9) 3_765 6_766
Er1 Er2 Er1 61.200(8) 5_556 6_766
Er1 Er2 Er1 108.002(9) . 6_766
Er1 Er2 Er1 145.293(9) 2_645 6_766
O5 Er2 Er1 109.69(12) . 4_646
O5 Er2 Er1 170.19(12) 2_645 4_646
O5 Er2 Er1 112.05(12) 3_765 4_646
O5 Er2 Er1 81.59(12) 6_766 4_646
O5 Er2 Er1 37.93(12) 5_556 4_646
O5 Er2 Er1 40.28(12) 4_646 4_646
Er1 Er2 Er1 108.002(9) 3_765 4_646
Er1 Er2 Er1 61.200(8) 5_556 4_646
Er1 Er2 Er1 145.292(9) . 4_646
Er1 Er2 Er1 146.344(9) 2_645 4_646
Er1 Er2 Er1 61.200(8) 6_766 4_646
N1 C1 C3 122.5(8) . .
N1 C1 H1A 118.8 . .
C3 C1 H1A 118.8 . .
N1 C2 C4 124.1(8) . .
N1 C2 H2A 117.9 . .
C4 C2 H2A 117.9 . .
C5 C3 C1 120.4(8) . .
C5 C3 H3A 119.8 . .
C1 C3 H3A 119.8 . .
C2 C4 C5 118.5(8) . .
C2 C4 H4A 120.7 . .
C5 C4 H4A 120.7 . .
C3 C5 C4 118.0(8) . .
C3 C5 C6 122.7(8) . .
C4 C5 C6 119.3(8) . .
C8 C6 C7 119.4(8) . .
C8 C6 C5 121.4(8) . .
C7 C6 C5 119.2(7) . .
C9 C7 C6 120.2(7) . .
C9 C7 H7A 119.9 . .
C6 C7 H7A 119.9 . .
C6 C8 C10 121.7(7) . .
C6 C8 H8A 119.2 . .
C10 C8 H8A 119.2 . .
C7 C9 C11 119.9(7) . .
C7 C9 H9A 120.0 . .
C11 C9 H9A 120.0 . .
C11 C10 C8 118.9(7) . .
C11 C10 H10A 120.6 . .
C8 C10 H10A 120.6 . .
C10 C11 C9 119.8(7) . .
C10 C11 C12 119.5(7) . .
C9 C11 C12 120.7(6) . .
O1 C12 O2 123.4(7) . .
O1 C12 C11 117.8(6) . .
O2 C12 C11 118.8(6) . .
O3 C13 O3 120.0(11) . 6_766
O3 C13 C14 120.0(6) . .
O3 C13 C14 120.0(6) 6_766 .
C15 C14 C15 118.4(10) . 6_766
C15 C14 C13 120.8(5) . .
C15 C14 C13 120.8(5) 6_766 .
C14 C15 C16 120.0(8) . .
C14 C15 H15A 120.0 . .
C16 C15 H15A 120.0 . .
C17 C16 C15 122.4(7) . .
C17 C16 H16A 118.8 . .
C15 C16 H16A 118.8 . .
C16 C17 C16 116.7(9) 6_766 .
C16 C17 C18 121.6(5) 6_766 .
C16 C17 C18 121.6(5) . .
C19 C18 C19 115.6(12) 6_766 .
C19 C18 C17 122.2(6) 6_766 .
C19 C18 C17 122.2(6) . .
C20 C19 C18 120.0(10) . .
C20 C19 H19A 120.0 . .
C18 C19 H19A 120.0 . .
N2 C20 C19 123.6(12) . .
N2 C20 H20A 118.2 . .
C19 C20 H20A 118.2 . .
O4 C21 O4 118.8(14) 4_647 .
O4 C21 C22 120.6(7) 4_647 .
O4 C21 C22 120.6(7) . .
C21 C22 C23 122.1(7) . .
C21 C22 C23 122.1(7) . 4_647
C23 C22 C23 115.7(14) . 4_647
C24 C23 C22 121.8(11) . .
C24 C23 H23A 119.1 . .
C22 C23 H23A 119.1 . .
C25 C24 C23 120.7(11) . .
C25 C24 H24A 119.7 . .
C23 C24 H24A 119.7 . .
C24 C25 C24 119.1(15) . 4_647
C24 C25 C26 120.4(7) . .
C24 C25 C26 120.4(7) 4_647 .
C27 C26 C27 124.5(17) 4_647 .
C27 C26 C25 117.8(8) 4_647 .
C27 C26 C25 117.8(8) . .
C26 C27 C28 116.9(12) . .
C26 C27 H27A 121.5 . .
C28 C27 H27A 121.5 . .
N3 C28 C27 114.9(12) . .
N3 C28 H28A 122.5 . .
C27 C28 H28A 122.5 . .
Er1 O1W H11 124.2 . .
Er1 O1W H12 129.7 . .
H11 O1W H12 103.3 . .
C12 O1 Er1 136.7(5) . 3_775
C12 O2 Er1 136.3(5) . 2_655
C13 O3 Er1 159.4(5) . .
Er2 O5 Er1 106.14(18) . 3_765
Er2 O5 Er1 103.23(18) . .
Er1 O5 Er1 102.63(19) 3_765 .
O2W O6 Er1 109.7(2) . 2_645
O2W O6 Er1 109.7(2) . .
Er1 O6 Er1 109.2(2) 2_645 .
O2W O6 Er1 109.7(2) . 3_765
Er1 O6 Er1 109.2(2) 2_645 3_765
Er1 O6 Er1 109.2(2) . 3_765
C1 N1 C2 116.5(7) . .
C1 N1 Er1 122.4(5) . .
C2 N1 Er1 119.9(5) . .
C20 N2 C20 117.1(16) 6_766 .
C28 N3 C28 131.8(15) 4_647 .
O7 Cl1 O7 114.6(7) 2_655 .
O7 Cl1 O7 114.6(7) 2_655 3_665
O7 Cl1 O7 114.6(7) . 3_665
O7 Cl1 O8 103.7(9) 2_655 .
O7 Cl1 O8 103.7(9) . .
O7 Cl1 O8 103.7(10) 3_665 .
O10 Cl2 O9 108.2(14) . .
O10 Cl2 O9 108.2(14) . 3_665
O9 Cl2 O9 110.7(13) . 3_665
O10 Cl2 O9 108.2(14) . 2_655
O9 Cl2 O9 110.7(13) . 2_655
O9 Cl2 O9 110.7(13) 3_665 2_655

loop_
_geom_bond_atom_site_label_1
_geom_bond_atom_site_label_2
_geom_bond_distance
_geom_bond_site_symmetry_2
Er1 O1 2.280(5) 2_755
Er1 O3 2.294(6) .
Er1 O2 2.300(5) 3_665
Er1 O6 2.311(3) .
Er1 O5 2.368(5) 2_645
Er1 O5 2.458(5) .
Er1 O1W 2.458(5) .
Er1 N1 2.535(6) .
Er2 O5 2.261(5) .
Er2 O5 2.261(5) 2_645
Er2 O5 2.261(5) 3_765
Er2 O5 2.261(5) 6_766
Er2 O5 2.261(5) 5_556
Er2 O5 2.261(5) 4_646
C1 N1 1.337(11) .
C1 C3 1.384(12) .
C1 H1A 0.9300 .
C2 N1 1.348(11) .
C2 C4 1.374(11) .
C2 H2A 0.9300 .
C3 C5 1.367(12) .
C3 H3A 0.9300 .
C4 C5 1.384(12) .
C4 H4A 0.9300 .
C5 C6 1.498(11) .
C6 C8 1.356(11) .
C6 C7 1.394(11) .
C7 C9 1.386(12) .
C7 H7A 0.9300 .
C8 C10 1.404(11) .
C8 H8A 0.9300 .
C9 C11 1.397(10) .
C9 H9A 0.9300 .
C10 C11 1.384(10) .
C10 H10A 0.9300 .
C11 C12 1.478(10) .
C12 O1 1.267(8) .
C12 O2 1.270(8) .
C13 O3 1.270(8) .
C13 O3 1.270(8) 6_766
C13 C14 1.436(15) .
C14 C15 1.381(10) .
C14 C15 1.381(10) 6_766
C15 C16 1.386(11) .
C15 H15A 0.9300 .
C16 C17 1.370(9) .
C16 H16A 0.9300 .
C17 C16 1.370(9) 6_766
C17 C18 1.506(13) .
C18 C19 1.402(12) 6_766
C18 C19 1.402(13) .
C19 C20 1.390(19) .
C19 H19A 0.9300 .
C20 N2 1.330(15) .
C20 H20A 0.9300 .
C21 O4 1.312(9) 4_647
C21 O4 1.312(9) .
C21 C22 1.40(2) .
C22 C23 1.415(12) .
C22 C23 1.415(12) 4_647
C23 C24 1.380(14) .
C23 H23A 0.9300 .
C24 C25 1.381(13) .
C24 H24A 0.9300 .
C25 C24 1.381(13) 4_647
C25 C26 1.49(2) .
C26 C27 1.375(14) 4_647
C26 C27 1.376(14) .
C27 C28 1.441(12) .
C27 H27A 0.9300 .
C28 N3 1.311(12) .
C28 H28A 0.9300 .
O1W H11 0.8478 .
O1W H12 0.8505 .
O1 Er1 2.280(5) 3_775
O2 Er1 2.300(5) 2_655
O5 Er1 2.368(5) 3_765
O6 O2W 1.69(4) .
O6 Er1 2.311(3) 2_645
O6 Er1 2.311(3) 3_765
N2 C20 1.330(15) 6_766
N3 C28 1.311(12) 4_647
Cl1 O7 1.449(9) 2_655
Cl1 O7 1.449(9) .
Cl1 O7 1.449(9) 3_665
Cl1 O8 1.454(10) .
Cl2 O10 1.441(10) .
Cl2 O9 1.446(10) .
Cl2 O9 1.446(10) 3_665
Cl2 O9 1.446(10) 2_655

loop_
_geom_hbond_atom_site_label_D
_geom_hbond_atom_site_label_H
_geom_hbond_atom_site_label_A
_geom_hbond_distance_DH
_geom_hbond_distance_HA
_geom_hbond_distance_DA
_geom_hbond_angle_DHA
_geom_hbond_site_symmetry_A
O1W H11 O4 0.85 2.02 2.702(8) 136.9 .
O1W H12 O4 0.85 1.91 2.755(9) 170.3 6_767
